data_1525016
loop_
_publ_author_name
'Oesterreicher, H.'
'Parker, F.T.'
'Misroch, M.'

_publ_section_title
;
 Influence of partial rare-earth substitution in the giant intrinsic
 magnetic hardness compound Sm Co2 Nir
;
_journal_name_full 'Applied Physics A'
_journal_page_first 67
_journal_page_last 70
_journal_volume 16
_journal_year 1978
_chemical_formula_sum 'Co3 Ni2 Sm'
_chemical_name_systematic '(Co3 Ni2) Sm'
_space_group_IT_number 191
_symmetry_space_group_name_Hall '-P 6 2'
_symmetry_space_group_name_H-M 'P 6/m m m'
_cell_angle_alpha 90
_cell_angle_beta 90
_cell_angle_gamma 120
_cell_formula_units_Z 1
_cell_length_a 4.948
_cell_length_b 4.948
_cell_length_c 3.97
_cell_volume 84.174
_citation_journal_id_ASTM APSFDB
_cod_data_source_file Oesterreicher_APSFDB_1978_1151.cif
_cod_data_source_block Co3Ni2Sm1
_cod_original_cell_volume 84.17449
_cod_original_formula_sum 'Co3 Ni2 Sm1'
_cod_database_code 1525016

loop_
_symmetry_equiv_pos_as_xyz
x,y,z
x-y,x,z
-y,x-y,z
-x,-y,z
-x+y,-x,z
y,-x+y,z
-y,-x,-z
x-y,-y,-z
x,x-y,-z
y,x,-z
-x+y,y,-z
-x,-x+y,-z
-x,-y,-z
-x+y,-x,-z
y,-x+y,-z
x,y,-z
x-y,x,-z
-y,x-y,-z
y,x,z
-x+y,y,z
-x,-x+y,z
-y,-x,z
x-y,-y,z
x,x-y,z

loop_
_atom_site_label
_atom_site_type_symbol
_atom_site_fract_x
_atom_site_fract_y
_atom_site_fract_z
_atom_site_occupancy
_atom_site_U_iso_or_equiv
Co1 Co 0.3333 0.6667 0 0.6 0.0
Ni2 Ni 0.5 0 0.5 0.4 0.0
Sm1 Sm 0 0 0 1 0.0
Co2 Co 0.5 0 0.5 0.6 0.0
Ni1 Ni 0.3333 0.6667 0 0.4 0.0
